data_7116154
loop_
_publ_author_name
'Michael Wagner'
'Michael Lutter'
'Bernhard Zobel'
'Wolf Hiller'
'Marc H. Prosenc'
'Klaus Jurkschat'

_publ_section_title
;
 [Me2C{SnCH(SiMe3)2}2]2. A mu-Me2C-bridged tetrastanna tetrahedrane
;
_journal_name_full Chem.Commun.
_journal_page_first 153
_journal_paper_doi 10.1039/C4cc07417C
_journal_volume 51
_journal_year 2015
_chemical_formula_moiety 'C34 H88 O3 Si8 Sn4'
_chemical_formula_sum 'C34 H88 O3 Si8 Sn4'
_chemical_formula_weight 1244.52
_chemical_melting_point 439
_chemical_name_systematic
'1,3,5,7-tetrakis[bis(trimethylsilyl)methyl]-9,9,10,10-tetramethyl-2,4,6,8-tetraoxa-1,3,5,7-tetrastannaadamantane + tetrakis[bis(trimethylsilyl)methyl]-bis-1,3-2,4-\m-(iso-propyliden)-bis-1,2-3,4-\m-oxo-tetrastannahedrane'
_space_group_IT_number 15
_symmetry_cell_setting monoclinic
_symmetry_space_group_name_Hall '-C 2yc'
_symmetry_space_group_name_H-M 'C 1 2/c 1'
_atom_sites_solution_hydrogens geom
_atom_sites_solution_primary direct
_atom_sites_solution_secondary difmap
_audit_creation_method SHELXL-97
_cell_angle_alpha 90.00
_cell_angle_beta 109.718(4)
_cell_angle_gamma 90.00
_cell_formula_units_Z 4
_cell_length_a 27.3250(11)
_cell_length_b 13.2488(4)
_cell_length_c 16.5435(5)
_cell_measurement_reflns_used 9654
_cell_measurement_temperature 173(2)
_cell_measurement_theta_max 27.3890
_cell_measurement_theta_min 2.5810
_cell_volume 5638.0(4)
_computing_cell_refinement 'CrysAlisPro, Oxford Diffraction Ltd., Version 1.171.33.55''
_computing_data_collection 'CrysAlisPro, Oxford Diffraction Ltd., Version 1.171.33.55''
_computing_data_reduction 'CrysAlisPro, Oxford Diffraction Ltd., Version 1.171.33.55''
_computing_molecular_graphics 'SHELXP-97 (Sheldrick, 1997)'
_computing_publication_material 'enCIFer Version 1.4'
_computing_structure_refinement 'SHELXL-97 (Sheldrick, 1997)'
_computing_structure_solution 'SHELXS-97 (Sheldrick, 1990)'
_diffrn_ambient_temperature 173(2)
_diffrn_measured_fraction_theta_full 0.999
_diffrn_measured_fraction_theta_max 0.999
_diffrn_measurement_device 'XcaliburS CCD Diffractometer'
_diffrn_measurement_method '\w und \y scan'
_diffrn_radiation_monochromator graphite
_diffrn_radiation_type MoK\a
_diffrn_radiation_wavelength 0.71073
_diffrn_reflns_av_R_equivalents 0.0478
_diffrn_reflns_av_sigmaI/netI 0.0321
_diffrn_reflns_limit_h_max 32
_diffrn_reflns_limit_h_min -33
_diffrn_reflns_limit_k_max 16
_diffrn_reflns_limit_k_min -16
_diffrn_reflns_limit_l_max 20
_diffrn_reflns_limit_l_min -20
_diffrn_reflns_number 27462
_diffrn_reflns_theta_full 25.50
_diffrn_reflns_theta_max 25.50
_diffrn_reflns_theta_min 2.32
_exptl_absorpt_coefficient_mu 1.948
_exptl_absorpt_correction_T_max 1.00000
_exptl_absorpt_correction_T_min 0.96169
_exptl_absorpt_correction_type multi-scan
_exptl_absorpt_process_details
;
CrysAlisPro, Agilent Technologies,
Version 1.171.36.28 (release 01-02-2013 CrysAlis171 .NET)
(compiled Feb  1 2013,16:14:44)
Empirical absorption correction using spherical harmonics,
 implemented in SCALE3 ABSPACK scaling algorithm.
;
_exptl_crystal_colour colourless
_exptl_crystal_density_diffrn 1.466
_exptl_crystal_density_method 'not measured'
_exptl_crystal_description block
_exptl_crystal_F_000 2512
_exptl_crystal_size_max 0.27
_exptl_crystal_size_mid 0.21
_exptl_crystal_size_min 0.19
_refine_diff_density_max 0.449
_refine_diff_density_min -0.347
_refine_diff_density_rms 0.077
_refine_ls_extinction_method none
_refine_ls_goodness_of_fit_ref 1.202
_refine_ls_hydrogen_treatment constr
_refine_ls_matrix_type full
_refine_ls_number_parameters 259
_refine_ls_number_reflns 5244
_refine_ls_number_restraints 0
_refine_ls_restrained_S_all 1.202
_refine_ls_R_factor_all 0.0357
_refine_ls_R_factor_gt 0.0272
_refine_ls_shift/su_max 0.002
_refine_ls_shift/su_mean 0.000
_refine_ls_structure_factor_coef Fsqd
_refine_ls_weighting_details 'calc w=1/[\s^2^(Fo^2^)+(0.0202P)^2^+0.0000P] where P=(Fo^2^+2Fc^2^)/3'
_refine_ls_weighting_scheme calc
_refine_ls_wR_factor_gt 0.0561
_refine_ls_wR_factor_ref 0.0581
_reflns_number_gt 4551
_reflns_number_total 5244
_reflns_threshold_expression >2sigma(I)
_cod_data_source_file c4cc07417c2.cif
_cod_data_source_block compound4
_cod_original_cell_volume 5638.0(3)
_cod_original_sg_symbol_Hall -C2yc
_cod_original_sg_symbol_H-M C2/c
_cod_database_code 7116154

loop_
_symmetry_equiv_pos_as_xyz
'x, y, z'
'-x, y, -z+1/2'
'x+1/2, y+1/2, z'
'-x+1/2, y+1/2, -z+1/2'
'-x, -y, -z'
'x, -y, z-1/2'
'-x+1/2, -y+1/2, -z'
'x+1/2, -y+1/2, z-1/2'

loop_
_atom_site_label
_atom_site_type_symbol
_atom_site_fract_x
_atom_site_fract_y
_atom_site_fract_z
_atom_site_U_iso_or_equiv
_atom_site_adp_type
_atom_site_occupancy
_atom_site_symmetry_multiplicity
_atom_site_calc_flag
_atom_site_refinement_flags
_atom_site_disorder_assembly
_atom_site_disorder_group
Sn1 Sn 0.0413(3) 0.7843(5) 0.1867(4) 0.0214(5) Uani 0.50 1 d P . 1
Sn2 Sn 0.05979(11) 0.60569(18) 0.34321(12) 0.0223(3) Uani 0.50 1 d P A 1
O1 O 0.08779(15) 0.6956(3) 0.2742(2) 0.0246(9) Uani 0.50 1 d P A 1
Sn1' Sn 0.0410(3) 0.7713(5) 0.1969(4) 0.0223(6) Uani 0.50 1 d P . 2
Sn2' Sn 0.05741(11) 0.61998(18) 0.32224(12) 0.0226(3) Uani 0.50 1 d P . 2
Si1 Si 0.08874(3) 1.00949(6) 0.19330(5) 0.0304(2) Uani 1 1 d . . .
Si2 Si 0.14886(3) 0.82451(6) 0.14205(5) 0.0294(2) Uani 1 1 d . . .
Si3 Si 0.18471(4) 0.57378(7) 0.43739(6) 0.0437(3) Uani 1 1 d . A .
Si4 Si 0.11446(3) 0.38765(6) 0.33611(5) 0.0308(2) Uani 1 1 d . A .
O2 O 0.0000 0.85360(19) 0.2500 0.0254(6) Uani 1 2 d S . .
O3 O 0.0000 0.53726(18) 0.2500 0.0282(6) Uani 1 2 d S . .
C1 C -0.00203(15) 0.6218(3) 0.4558(2) 0.0552(10) Uani 1 1 d . A .
H1A H 0.0268 0.5867 0.4986 0.083 Uiso 1 1 calc R . .
H1B H -0.0242 0.5725 0.4159 0.083 Uiso 1 1 calc R . .
H1C H -0.0226 0.6582 0.4849 0.083 Uiso 1 1 calc R . .
C2 C 0.05414(14) 0.7750(3) 0.4670(2) 0.0469(9) Uani 1 1 d . A .
H2A H 0.0827 0.7410 0.5111 0.070 Uiso 1 1 calc R . .
H2B H 0.0335 0.8138 0.4944 0.070 Uiso 1 1 calc R . .
H2C H 0.0685 0.8208 0.4340 0.070 Uiso 1 1 calc R . .
C3 C 0.01951(11) 0.6962(2) 0.40656(18) 0.0279(7) Uani 1 1 d . . .
C10 C 0.08654(12) 0.8799(2) 0.14468(18) 0.0276(7) Uani 1 1 d . . .
H10A H 0.0658 0.8904 0.0827 0.033 Uiso 1 1 calc R . 1
C11 C 0.11048(13) 1.0012(2) 0.31299(18) 0.0392(8) Uani 1 1 d . . .
H11A H 0.1096 1.0685 0.3370 0.059 Uiso 1 1 calc R . .
H11B H 0.1460 0.9747 0.3349 0.059 Uiso 1 1 calc R . .
H11C H 0.0872 0.9560 0.3299 0.059 Uiso 1 1 calc R . .
C12 C 0.13534(14) 1.0954(2) 0.1647(2) 0.0433(9) Uani 1 1 d . . .
H12A H 0.1313 1.1645 0.1826 0.065 Uiso 1 1 calc R . .
H12B H 0.1279 1.0938 0.1025 0.065 Uiso 1 1 calc R . .
H12C H 0.1711 1.0726 0.1942 0.065 Uiso 1 1 calc R . .
C13 C 0.02283(13) 1.0652(2) 0.1500(2) 0.0405(8) Uani 1 1 d . . .
H13A H 0.0238 1.1349 0.1702 0.061 Uiso 1 1 calc R . .
H13B H -0.0013 1.0257 0.1699 0.061 Uiso 1 1 calc R . .
H13C H 0.0111 1.0644 0.0871 0.061 Uiso 1 1 calc R . .
C14 C 0.14180(13) 0.6863(2) 0.1160(2) 0.0388(8) Uani 1 1 d . . .
H14A H 0.1752 0.6593 0.1159 0.058 Uiso 1 1 calc R . .
H14B H 0.1155 0.6766 0.0593 0.058 Uiso 1 1 calc R . .
H14C H 0.1311 0.6509 0.1593 0.058 Uiso 1 1 calc R . .
C15 C 0.20239(13) 0.8411(2) 0.2460(2) 0.0415(8) Uani 1 1 d . . .
H15A H 0.2103 0.9131 0.2562 0.062 Uiso 1 1 calc R . .
H15B H 0.2334 0.8053 0.2442 0.062 Uiso 1 1 calc R . .
H15C H 0.1917 0.8135 0.2925 0.062 Uiso 1 1 calc R . .
C16 C 0.16634(14) 0.8863(3) 0.0544(2) 0.0431(8) Uani 1 1 d . . .
H16A H 0.1741 0.9577 0.0684 0.065 Uiso 1 1 calc R . .
H16B H 0.1372 0.8806 0.0004 0.065 Uiso 1 1 calc R . .
H16C H 0.1970 0.8531 0.0485 0.065 Uiso 1 1 calc R . .
C20 C 0.11963(11) 0.5090(2) 0.3976(2) 0.0344(7) Uani 1 1 d . . .
H20A H 0.1139 0.4874 0.4516 0.041 Uiso 1 1 calc R A 1
C21 C 0.21507(13) 0.5789(2) 0.3530(2) 0.0475(9) Uani 1 1 d . . .
H21A H 0.2474 0.6180 0.3738 0.071 Uiso 1 1 calc R A .
H21B H 0.1911 0.6112 0.3015 0.071 Uiso 1 1 calc R . .
H21C H 0.2228 0.5102 0.3389 0.071 Uiso 1 1 calc R . .
C22 C 0.17758(15) 0.7064(3) 0.4708(3) 0.0889(17) Uani 1 1 d . . .
H22A H 0.2106 0.7423 0.4824 0.133 Uiso 1 1 calc R A .
H22B H 0.1681 0.7055 0.5229 0.133 Uiso 1 1 calc R . .
H22C H 0.1504 0.7408 0.4247 0.133 Uiso 1 1 calc R . .
C23 C 0.22880(14) 0.5074(3) 0.5337(2) 0.0578(11) Uani 1 1 d . . .
H23A H 0.2632 0.5393 0.5516 0.087 Uiso 1 1 calc R A .
H23B H 0.2320 0.4364 0.5195 0.087 Uiso 1 1 calc R . .
H23C H 0.2145 0.5116 0.5804 0.087 Uiso 1 1 calc R . .
C24 C 0.17460(13) 0.3088(2) 0.3793(2) 0.0406(8) Uani 1 1 d . . .
H24A H 0.1692 0.2440 0.3490 0.061 Uiso 1 1 calc R A .
H24B H 0.1821 0.2971 0.4408 0.061 Uiso 1 1 calc R . .
H24C H 0.2039 0.3442 0.3706 0.061 Uiso 1 1 calc R . .
C25 C 0.10364(14) 0.4129(2) 0.22070(19) 0.0418(8) Uani 1 1 d . . .
H25A H 0.0708 0.4495 0.1954 0.063 Uiso 1 1 calc R A .
H25B H 0.1020 0.3488 0.1904 0.063 Uiso 1 1 calc R . .
H25C H 0.1323 0.4538 0.2156 0.063 Uiso 1 1 calc R . .
C26 C 0.05951(13) 0.3124(2) 0.3467(2) 0.0401(8) Uani 1 1 d . . .
H26A H 0.0284 0.3549 0.3328 0.060 Uiso 1 1 calc R A .
H26B H 0.0686 0.2876 0.4058 0.060 Uiso 1 1 calc R . .
H26C H 0.0526 0.2549 0.3071 0.060 Uiso 1 1 calc R . .

loop_
_atom_site_aniso_label
_atom_site_aniso_U_11
_atom_site_aniso_U_22
_atom_site_aniso_U_33
_atom_site_aniso_U_23
_atom_site_aniso_U_13
_atom_site_aniso_U_12
Sn1 0.0244(5) 0.0181(13) 0.0251(12) -0.0009(8) 0.0130(7) -0.0038(8)
Sn2 0.0214(4) 0.0196(6) 0.0254(8) 0.0007(4) 0.0072(6) 0.0014(4)
O1 0.022(2) 0.024(2) 0.030(2) 0.0072(16) 0.0115(17) 0.0029(16)
Sn1' 0.0250(5) 0.0193(14) 0.0256(13) -0.0008(8) 0.0123(8) -0.0049(8)
Sn2' 0.0212(4) 0.0196(6) 0.0264(8) -0.0009(5) 0.0070(6) 0.0017(4)
Si1 0.0311(5) 0.0248(4) 0.0367(5) -0.0008(3) 0.0132(4) -0.0016(4)
Si2 0.0273(5) 0.0323(5) 0.0312(4) -0.0025(3) 0.0133(4) -0.0025(4)
Si3 0.0221(5) 0.0450(6) 0.0597(6) -0.0200(5) 0.0082(5) -0.0042(4)
Si4 0.0281(5) 0.0272(4) 0.0361(5) -0.0047(4) 0.0092(4) 0.0016(4)
O2 0.0304(17) 0.0216(14) 0.0297(15) 0.000 0.0174(13) 0.000
O3 0.0233(16) 0.0183(14) 0.0412(16) 0.000 0.0087(13) 0.000
C1 0.046(2) 0.067(3) 0.054(2) 0.0347(19) 0.0197(19) 0.0123(19)
C2 0.045(2) 0.059(2) 0.0327(18) -0.0152(16) 0.0080(17) 0.0093(18)
C3 0.0237(17) 0.0324(16) 0.0286(15) 0.0038(12) 0.0103(13) 0.0055(12)
C10 0.0261(17) 0.0307(16) 0.0276(15) -0.0012(12) 0.0110(13) -0.0031(13)
C11 0.044(2) 0.0359(18) 0.0399(18) -0.0079(14) 0.0169(16) -0.0045(15)
C12 0.045(2) 0.0289(18) 0.060(2) 0.0017(15) 0.0225(18) -0.0051(15)
C13 0.040(2) 0.0358(19) 0.050(2) 0.0080(15) 0.0205(17) 0.0074(15)
C14 0.042(2) 0.0368(18) 0.0442(19) -0.0047(15) 0.0226(17) 0.0026(15)
C15 0.035(2) 0.0429(19) 0.0450(19) -0.0034(15) 0.0116(16) 0.0019(15)
C16 0.043(2) 0.052(2) 0.0415(19) -0.0036(16) 0.0232(17) -0.0084(17)
C20 0.0224(17) 0.0373(18) 0.0420(18) -0.0107(14) 0.0088(14) 0.0009(13)
C21 0.032(2) 0.042(2) 0.065(2) 0.0087(17) 0.0109(18) 0.0015(15)
C22 0.035(2) 0.071(3) 0.155(5) -0.072(3) 0.023(3) -0.022(2)
C23 0.031(2) 0.090(3) 0.045(2) -0.014(2) 0.0032(17) -0.013(2)
C24 0.036(2) 0.0380(19) 0.047(2) -0.0022(15) 0.0127(16) 0.0057(15)
C25 0.047(2) 0.0344(18) 0.0428(19) -0.0031(15) 0.0129(17) 0.0042(15)
C26 0.036(2) 0.0405(19) 0.0423(19) -0.0034(15) 0.0108(16) -0.0039(15)

loop_
_atom_type_symbol
_atom_type_description
_atom_type_scat_dispersion_real
_atom_type_scat_dispersion_imag
_atom_type_scat_source
C C 0.0033 0.0016 'International Tables Vol C Tables 4.2.6.8 and 6.1.1.4'
H H 0.0000 0.0000 'International Tables Vol C Tables 4.2.6.8 and 6.1.1.4'
O O 0.0106 0.0060 'International Tables Vol C Tables 4.2.6.8 and 6.1.1.4'
Si Si 0.0817 0.0704 'International Tables Vol C Tables 4.2.6.8 and 6.1.1.4'
Sn Sn -0.6537 1.4246 'International Tables Vol C Tables 4.2.6.8 and 6.1.1.4'

loop_
_geom_angle_atom_site_label_1
_geom_angle_atom_site_label_2
_geom_angle_atom_site_label_3
_geom_angle
_geom_angle_site_symmetry_1
_geom_angle_site_symmetry_3
O1 Sn1 O2 103.2(3) . .
O1 Sn1 C10 107.8(4) . .
O2 Sn1 C10 113.9(4) . .
O1 Sn1 C3 110.5(3) . 2
O2 Sn1 C3 100.7(4) . 2
C10 Sn1 C3 119.5(3) . 2
O1 Sn2 C20 103.01(19) . .
O1 Sn2 O3 101.45(13) . .
C20 Sn2 O3 111.95(16) . .
O1 Sn2 C3 108.09(17) . .
C20 Sn2 C3 127.59(14) . .
O3 Sn2 C3 101.96(15) . .
Sn1 O1 Sn2 120.4(3) . .
O2 Sn1' C3 102.0(4) . 2
O2 Sn1' C10 106.7(3) . .
C3 Sn1' C10 111.2(3) 2 .
O2 Sn1' Sn2' 92.2(2) . .
C3 Sn1' Sn2' 98.3(2) 2 .
C10 Sn1' Sn2' 140.1(4) . .
O2 Sn1' Sn1' 33.61(18) . 2
C3 Sn1' Sn1' 86.9(3) 2 2
C10 Sn1' Sn1' 140.3(2) . 2
Sn2' Sn1' Sn1' 64.7(2) . 2
O2 Sn1' Sn2' 79.1(2) . 2
C3 Sn1' Sn2' 42.71(15) 2 2
C10 Sn1' Sn2' 153.1(3) . 2
Sn2' Sn1' Sn2' 63.69(15) . 2
Sn1' Sn1' Sn2' 50.66(18) 2 2
O3 Sn2' C3 100.91(14) . .
O3 Sn2' C20 105.66(14) . .
C3 Sn2' C20 111.57(12) . .
O3 Sn2' Sn1' 93.07(18) . .
C3 Sn2' Sn1' 98.4(2) . .
C20 Sn2' Sn1' 140.3(2) . .
O3 Sn2' Sn2' 34.08(9) . 2
C3 Sn2' Sn2' 85.60(13) . 2
C20 Sn2' Sn2' 139.73(10) . 2
Sn1' Sn2' Sn2' 65.29(17) . 2
O3 Sn2' Sn1' 79.69(16) . 2
C3 Sn2' Sn1' 41.29(15) . 2
C20 Sn2' Sn1' 152.13(17) . 2
Sn1' Sn2' Sn1' 64.7(3) . 2
Sn2' Sn2' Sn1' 51.01(13) 2 2
C13 Si1 C11 110.67(15) . .
C13 Si1 C12 108.29(15) . .
C11 Si1 C12 107.55(16) . .
C13 Si1 C10 108.09(14) . .
C11 Si1 C10 110.53(13) . .
C12 Si1 C10 111.70(14) . .
C15 Si2 C16 109.90(16) . .
C15 Si2 C10 111.79(14) . .
C16 Si2 C10 108.70(15) . .
C15 Si2 C14 108.40(15) . .
C16 Si2 C14 106.52(15) . .
C10 Si2 C14 111.38(14) . .
C21 Si3 C23 109.72(17) . .
C21 Si3 C22 107.8(2) . .
C23 Si3 C22 107.0(2) . .
C21 Si3 C20 111.32(15) . .
C23 Si3 C20 110.28(16) . .
C22 Si3 C20 110.55(16) . .
C26 Si4 C25 109.82(15) . .
C26 Si4 C24 107.31(15) . .
C25 Si4 C24 107.85(15) . .
C26 Si4 C20 108.86(15) . .
C25 Si4 C20 110.94(14) . .
C24 Si4 C20 111.98(14) . .
Sn1' O2 Sn1' 112.8(4) . 2
Sn1' O2 Sn1 7.0(3) . .
Sn1' O2 Sn1 119.01(13) 2 .
Sn1' O2 Sn1 119.01(13) . 2
Sn1' O2 Sn1 7.0(3) 2 2
Sn1 O2 Sn1 125.4(4) . 2
Sn2' O3 Sn2' 111.84(17) . 2
Sn2' O3 Sn2 10.66(8) . .
Sn2' O3 Sn2 119.02(12) 2 .
Sn2' O3 Sn2 119.02(12) . 2
Sn2' O3 Sn2 10.66(8) 2 2
Sn2 O3 Sn2 127.28(17) . 2
C3 C1 H1A 109.5 . .
C3 C1 H1B 109.5 . .
H1A C1 H1B 109.5 . .
C3 C1 H1C 109.5 . .
H1A C1 H1C 109.5 . .
H1B C1 H1C 109.5 . .
C3 C2 H2A 109.5 . .
C3 C2 H2B 109.5 . .
H2A C2 H2B 109.5 . .
C3 C2 H2C 109.5 . .
H2A C2 H2C 109.5 . .
H2B C2 H2C 109.5 . .
C1 C3 C2 111.0(3) . .
C1 C3 Sn2 104.9(2) . .
C2 C3 Sn2 113.4(2) . .
C1 C3 Sn1' 112.9(3) . 2
C2 C3 Sn1' 109.9(3) . 2
Sn2 C3 Sn1' 104.6(2) . 2
C1 C3 Sn1 112.7(3) . 2
C2 C3 Sn1 104.6(3) . 2
Sn2 C3 Sn1 110.5(2) . 2
Sn1' C3 Sn1 6.4(3) 2 2
C1 C3 Sn2' 112.7(2) . .
C2 C3 Sn2' 113.6(2) . .
Sn2 C3 Sn2' 9.58(7) . .
Sn1' C3 Sn2' 96.0(2) 2 .
Sn1 C3 Sn2' 101.7(2) 2 .
Si2 C10 Si1 117.95(15) . .
Si2 C10 Sn1 115.1(3) . .
Si1 C10 Sn1 110.7(3) . .
Si2 C10 Sn1' 112.5(2) . .
Si1 C10 Sn1' 111.1(3) . .
Sn1 C10 Sn1' 3.4(4) . .
Si2 C10 H10A 103.7 . .
Si1 C10 H10A 103.7 . .
Sn1 C10 H10A 103.7 . .
Sn1' C10 H10A 106.7 . .
Si1 C11 H11A 109.5 . .
Si1 C11 H11B 109.5 . .
H11A C11 H11B 109.5 . .
Si1 C11 H11C 109.5 . .
H11A C11 H11C 109.5 . .
H11B C11 H11C 109.5 . .
Si1 C12 H12A 109.5 . .
Si1 C12 H12B 109.5 . .
H12A C12 H12B 109.5 . .
Si1 C12 H12C 109.5 . .
H12A C12 H12C 109.5 . .
H12B C12 H12C 109.5 . .
Si1 C13 H13A 109.5 . .
Si1 C13 H13B 109.5 . .
H13A C13 H13B 109.5 . .
Si1 C13 H13C 109.5 . .
H13A C13 H13C 109.5 . .
H13B C13 H13C 109.5 . .
Si2 C14 H14A 109.5 . .
Si2 C14 H14B 109.5 . .
H14A C14 H14B 109.5 . .
Si2 C14 H14C 109.5 . .
H14A C14 H14C 109.5 . .
H14B C14 H14C 109.5 . .
Si2 C15 H15A 109.5 . .
Si2 C15 H15B 109.5 . .
H15A C15 H15B 109.5 . .
Si2 C15 H15C 109.5 . .
H15A C15 H15C 109.5 . .
H15B C15 H15C 109.5 . .
Si2 C16 H16A 109.5 . .
Si2 C16 H16B 109.5 . .
H16A C16 H16B 109.5 . .
Si2 C16 H16C 109.5 . .
H16A C16 H16C 109.5 . .
H16B C16 H16C 109.5 . .
Si3 C20 Si4 117.93(16) . .
Si3 C20 Sn2 113.08(17) . .
Si4 C20 Sn2 113.38(16) . .
Si3 C20 Sn2' 109.92(16) . .
Si4 C20 Sn2' 110.50(15) . .
Sn2 C20 Sn2' 7.84(11) . .
Si3 C20 H20A 103.4 . .
Si4 C20 H20A 103.4 . .
Sn2 C20 H20A 103.4 . .
Sn2' C20 H20A 111.2 . .
Si3 C21 H21A 109.5 . .
Si3 C21 H21B 109.5 . .
H21A C21 H21B 109.5 . .
Si3 C21 H21C 109.5 . .
H21A C21 H21C 109.5 . .
H21B C21 H21C 109.5 . .
Si3 C22 H22A 109.5 . .
Si3 C22 H22B 109.5 . .
H22A C22 H22B 109.5 . .
Si3 C22 H22C 109.5 . .
H22A C22 H22C 109.5 . .
H22B C22 H22C 109.5 . .
Si3 C23 H23A 109.5 . .
Si3 C23 H23B 109.5 . .
H23A C23 H23B 109.5 . .
Si3 C23 H23C 109.5 . .
H23A C23 H23C 109.5 . .
H23B C23 H23C 109.5 . .
Si4 C24 H24A 109.5 . .
Si4 C24 H24B 109.5 . .
H24A C24 H24B 109.5 . .
Si4 C24 H24C 109.5 . .
H24A C24 H24C 109.5 . .
H24B C24 H24C 109.5 . .
Si4 C25 H25A 109.5 . .
Si4 C25 H25B 109.5 . .
H25A C25 H25B 109.5 . .
Si4 C25 H25C 109.5 . .
H25A C25 H25C 109.5 . .
H25B C25 H25C 109.5 . .
Si4 C26 H26A 109.5 . .
Si4 C26 H26B 109.5 . .
H26A C26 H26B 109.5 . .
Si4 C26 H26C 109.5 . .
H26A C26 H26C 109.5 . .
H26B C26 H26C 109.5 . .

loop_
_geom_bond_atom_site_label_1
_geom_bond_atom_site_label_2
_geom_bond_distance
_geom_bond_site_symmetry_2
Sn1 O1 1.962(7) .
Sn1 O2 2.001(8) .
Sn1 C10 2.049(7) .
Sn1 C3 2.185(8) 2
Sn2 O1 1.975(4) .
Sn2 C20 2.032(4) .
Sn2 O3 2.042(3) .
Sn2 C3 2.128(4) .
Sn1' O2 1.971(9) .
Sn1' C3 2.178(8) 2
Sn1' C10 2.256(7) .
Sn1' Sn2' 2.809(6) .
Sn1' Sn1' 3.282(16) 2
Sn1' Sn2' 3.283(8) 2
Sn2' O3 1.956(3) .
Sn2' C3 2.239(4) .
Sn2' C20 2.275(4) .
Sn2' Sn2' 3.240(5) 2
Sn2' Sn1' 3.283(8) 2
Si1 C13 1.852(3) .
Si1 C11 1.869(3) .
Si1 C12 1.883(3) .
Si1 C10 1.888(3) .
Si2 C15 1.857(3) .
Si2 C16 1.862(3) .
Si2 C10 1.869(3) .
Si2 C14 1.876(3) .
Si3 C21 1.851(4) .
Si3 C23 1.862(4) .
Si3 C22 1.872(4) .
Si3 C20 1.882(3) .
Si4 C26 1.860(3) .
Si4 C25 1.861(3) .
Si4 C24 1.873(3) .
Si4 C20 1.882(3) .
O2 Sn1' 1.971(9) 2
O2 Sn1 2.001(8) 2
O3 Sn2' 1.956(3) 2
O3 Sn2 2.042(3) 2
C1 C3 1.519(4) .
C1 H1A 0.9800 .
C1 H1B 0.9800 .
C1 H1C 0.9800 .
C2 C3 1.532(4) .
C2 H2A 0.9800 .
C2 H2B 0.9800 .
C2 H2C 0.9800 .
C3 Sn1' 2.178(8) 2
C3 Sn1 2.185(8) 2
C10 H10A 1.0000 .
C11 H11A 0.9800 .
C11 H11B 0.9800 .
C11 H11C 0.9800 .
C12 H12A 0.9800 .
C12 H12B 0.9800 .
C12 H12C 0.9800 .
C13 H13A 0.9800 .
C13 H13B 0.9800 .
C13 H13C 0.9800 .
C14 H14A 0.9800 .
C14 H14B 0.9800 .
C14 H14C 0.9800 .
C15 H15A 0.9800 .
C15 H15B 0.9800 .
C15 H15C 0.9800 .
C16 H16A 0.9800 .
C16 H16B 0.9800 .
C16 H16C 0.9800 .
C20 H20A 1.0000 .
C21 H21A 0.9800 .
C21 H21B 0.9800 .
C21 H21C 0.9800 .
C22 H22A 0.9800 .
C22 H22B 0.9800 .
C22 H22C 0.9800 .
C23 H23A 0.9800 .
C23 H23B 0.9800 .
C23 H23C 0.9800 .
C24 H24A 0.9800 .
C24 H24B 0.9800 .
C24 H24C 0.9800 .
C25 H25A 0.9800 .
C25 H25B 0.9800 .
C25 H25C 0.9800 .
C26 H26A 0.9800 .
C26 H26B 0.9800 .
C26 H26C 0.9800 .

loop_
_geom_torsion_atom_site_label_1
_geom_torsion_atom_site_label_2
_geom_torsion_atom_site_label_3
_geom_torsion_atom_site_label_4
_geom_torsion
_geom_torsion_site_symmetry_1
_geom_torsion_site_symmetry_4
O2 Sn1 O1 Sn2 50.1(4) . .
C10 Sn1 O1 Sn2 170.9(3) . .
C3 Sn1 O1 Sn2 -56.9(5) 2 .
C20 Sn2 O1 Sn1 165.8(3) . .
O3 Sn2 O1 Sn1 49.8(4) . .
C3 Sn2 O1 Sn1 -57.0(4) . .
O2 Sn1' Sn2' O3 97.0(3) . .
C3 Sn1' Sn2' O3 -5.5(3) 2 .
C10 Sn1' Sn2' O3 -143.4(5) . .
Sn1' Sn1' Sn2' O3 77.07(19) 2 .
Sn2' Sn1' Sn2' O3 20.32(11) 2 .
O2 Sn1' Sn2' C3 -4.6(3) . .
C3 Sn1' Sn2' C3 -107.0(3) 2 .
C10 Sn1' Sn2' C3 115.1(5) . .
Sn1' Sn1' Sn2' C3 -24.4(2) 2 .
Sn2' Sn1' Sn2' C3 -81.19(16) 2 .
O2 Sn1' Sn2' C20 -143.9(3) . .
C3 Sn1' Sn2' C20 113.7(3) 2 .
C10 Sn1' Sn2' C20 -24.2(8) . .
Sn1' Sn1' Sn2' C20 -163.8(3) 2 .
Sn2' Sn1' Sn2' C20 139.5(3) 2 .
O2 Sn1' Sn2' Sn2' 76.6(2) . 2
C3 Sn1' Sn2' Sn2' -25.8(2) 2 2
C10 Sn1' Sn2' Sn2' -163.7(6) . 2
Sn1' Sn1' Sn2' Sn2' 56.7(2) 2 2
O2 Sn1' Sn2' Sn1' 19.88(14) . 2
C3 Sn1' Sn2' Sn1' -82.6(4) 2 2
C10 Sn1' Sn2' Sn1' 139.5(6) . 2
Sn2' Sn1' Sn2' Sn1' -56.7(2) 2 2
C3 Sn1' O2 Sn1' 65.2(2) 2 2
C10 Sn1' O2 Sn1' -178.1(4) . 2
Sn2' Sn1' O2 Sn1' -33.74(9) . 2
Sn2' Sn1' O2 Sn1' 28.92(9) 2 2
C3 Sn1' O2 Sn1 -89(4) 2 .
C10 Sn1' O2 Sn1 28(3) . .
Sn2' Sn1' O2 Sn1 172(4) . .
Sn1' Sn1' O2 Sn1 -154(4) 2 .
Sn2' Sn1' O2 Sn1 -125(4) 2 .
C3 Sn1' O2 Sn1 68.6(4) 2 2
C10 Sn1' O2 Sn1 -174.69(13) . 2
Sn2' Sn1' O2 Sn1 -30.3(5) . 2
Sn1' Sn1' O2 Sn1 3.4(5) 2 2
Sn2' Sn1' O2 Sn1 32.4(4) 2 2
O1 Sn1 O2 Sn1' -31(3) . .
C10 Sn1 O2 Sn1' -148(4) . .
C3 Sn1 O2 Sn1' 83(4) 2 .
O1 Sn1 O2 Sn1' -58.4(6) . 2
C10 Sn1 O2 Sn1' -174.94(11) . 2
C3 Sn1 O2 Sn1' 55.8(5) 2 2
O1 Sn1 O2 Sn1 -55.1(2) . 2
C10 Sn1 O2 Sn1 -171.7(4) . 2
C3 Sn1 O2 Sn1 59.06(17) 2 2
C3 Sn2' O3 Sn2' 64.89(10) . 2
C20 Sn2' O3 Sn2' -178.82(15) . 2
Sn1' Sn2' O3 Sn2' -34.27(18) . 2
Sn1' Sn2' O3 Sn2' 29.27(15) 2 2
C3 Sn2' O3 Sn2 -69.2(8) . .
C20 Sn2' O3 Sn2 47.0(8) . .
Sn1' Sn2' O3 Sn2 -168.4(9) . .
Sn2' Sn2' O3 Sn2 -134.1(9) 2 .
Sn1' Sn2' O3 Sn2 -104.9(9) 2 .
C3 Sn2' O3 Sn2 73.62(13) . 2
C20 Sn2' O3 Sn2 -170.09(10) . 2
Sn1' Sn2' O3 Sn2 -25.5(2) . 2
Sn2' Sn2' O3 Sn2 8.73(15) 2 2
Sn1' Sn2' O3 Sn2 38.00(19) 2 2
O1 Sn2 O3 Sn2' -12.5(8) . .
C20 Sn2 O3 Sn2' -121.7(9) . .
C3 Sn2 O3 Sn2' 99.0(9) . .
O1 Sn2 O3 Sn2' -62.1(2) . 2
C20 Sn2 O3 Sn2' -171.37(11) . 2
C3 Sn2 O3 Sn2' 49.37(15) . 2
O1 Sn2 O3 Sn2 -54.08(13) . 2
C20 Sn2 O3 Sn2 -163.30(16) . 2
C3 Sn2 O3 Sn2 57.44(10) . 2
O1 Sn2 C3 C1 178.4(2) . .
C20 Sn2 C3 C1 -58.2(3) . .
O3 Sn2 C3 C1 72.0(2) . .
O1 Sn2 C3 C2 -60.3(3) . .
C20 Sn2 C3 C2 63.1(3) . .
O3 Sn2 C3 C2 -166.7(2) . .
O1 Sn2 C3 Sn1' 59.4(3) . 2
C20 Sn2 C3 Sn1' -177.2(3) . 2
O3 Sn2 C3 Sn1' -47.0(3) . 2
O1 Sn2 C3 Sn1 56.7(3) . 2
C20 Sn2 C3 Sn1 -179.9(3) . 2
O3 Sn2 C3 Sn1 -49.7(3) . 2
O1 Sn2 C3 Sn2' 32.9(8) . .
C20 Sn2 C3 Sn2' 156.3(10) . .
O3 Sn2 C3 Sn2' -73.6(9) . .
O3 Sn2' C3 C1 57.6(2) . .
C20 Sn2' C3 C1 -54.2(3) . .
Sn1' Sn2' C3 C1 152.4(3) . .
Sn2' Sn2' C3 C1 88.2(2) 2 .
Sn1' Sn2' C3 C1 117.9(3) 2 .
O3 Sn2' C3 C2 -175.0(2) . .
C20 Sn2' C3 C2 73.1(2) . .
Sn1' Sn2' C3 C2 -80.2(3) . .
Sn2' Sn2' C3 C2 -144.4(2) 2 .
Sn1' Sn2' C3 C2 -114.8(3) 2 .
O3 Sn2' C3 Sn2 94.0(9) . .
C20 Sn2' C3 Sn2 -17.8(8) . .
Sn1' Sn2' C3 Sn2 -171.2(10) . .
Sn2' Sn2' C3 Sn2 124.6(9) 2 .
Sn1' Sn2' C3 Sn2 154.3(9) 2 .
O3 Sn2' C3 Sn1' -60.3(2) . 2
C20 Sn2' C3 Sn1' -172.1(3) . 2
Sn1' Sn2' C3 Sn1' 34.5(3) . 2
Sn2' Sn2' C3 Sn1' -29.7(2) 2 2
O3 Sn2' C3 Sn1 -63.3(2) . 2
C20 Sn2' C3 Sn1 -175.1(2) . 2
Sn1' Sn2' C3 Sn1 31.5(3) . 2
Sn2' Sn2' C3 Sn1 -32.7(2) 2 2
Sn1' Sn2' C3 Sn1 -3.0(4) 2 2
C15 Si2 C10 Si1 45.2(2) . .
C16 Si2 C10 Si1 -76.29(19) . .
C14 Si2 C10 Si1 166.65(16) . .
C15 Si2 C10 Sn1 -88.5(3) . .
C16 Si2 C10 Sn1 150.0(3) . .
C14 Si2 C10 Sn1 33.0(3) . .
C15 Si2 C10 Sn1' -86.1(3) . .
C16 Si2 C10 Sn1' 152.4(3) . .
C14 Si2 C10 Sn1' 35.3(3) . .
C13 Si1 C10 Si2 157.73(16) . .
C11 Si1 C10 Si2 -81.0(2) . .
C12 Si1 C10 Si2 38.7(2) . .
C13 Si1 C10 Sn1 -66.7(3) . .
C11 Si1 C10 Sn1 54.6(3) . .
C12 Si1 C10 Sn1 174.3(3) . .
C13 Si1 C10 Sn1' -70.3(3) . .
C11 Si1 C10 Sn1' 51.0(3) . .
C12 Si1 C10 Sn1' 170.7(2) . .
O1 Sn1 C10 Si2 33.7(5) . .
O2 Sn1 C10 Si2 147.6(3) . .
C3 Sn1 C10 Si2 -93.4(4) 2 .
O1 Sn1 C10 Si1 -103.2(4) . .
O2 Sn1 C10 Si1 10.7(4) . .
C3 Sn1 C10 Si1 129.7(4) 2 .
O1 Sn1 C10 Sn1' -6(7) . .
O2 Sn1 C10 Sn1' 108(8) . .
C3 Sn1 C10 Sn1' -133(8) 2 .
O2 Sn1' C10 Si2 151.5(2) . .
C3 Sn1' C10 Si2 -98.1(3) 2 .
Sn2' Sn1' C10 Si2 36.6(6) . .
Sn1' Sn1' C10 Si2 149.9(6) 2 .
Sn2' Sn1' C10 Si2 -109.6(7) 2 .
O2 Sn1' C10 Si1 16.8(4) . .
C3 Sn1' C10 Si1 127.2(3) 2 .
Sn2' Sn1' C10 Si1 -98.1(5) . .
Sn1' Sn1' C10 Si1 15.2(7) 2 .
Sn2' Sn1' C10 Si1 115.7(7) 2 .
O2 Sn1' C10 Sn1 -67(7) . .
C3 Sn1' C10 Sn1 43(7) 2 .
Sn2' Sn1' C10 Sn1 178(8) . .
Sn1' Sn1' C10 Sn1 -69(7) 2 .
Sn2' Sn1' C10 Sn1 31(7) 2 .
C21 Si3 C20 Si4 45.6(2) . .
C23 Si3 C20 Si4 -76.4(2) . .
C22 Si3 C20 Si4 165.5(2) . .
C21 Si3 C20 Sn2 -89.93(19) . .
C23 Si3 C20 Sn2 148.03(18) . .
C22 Si3 C20 Sn2 29.9(3) . .
C21 Si3 C20 Sn2' -82.22(18) . .
C23 Si3 C20 Sn2' 155.75(17) . .
C22 Si3 C20 Sn2' 37.6(2) . .
C26 Si4 C20 Si3 155.00(18) . .
C25 Si4 C20 Si3 -84.0(2) . .
C24 Si4 C20 Si3 36.5(2) . .
C26 Si4 C20 Sn2 -69.6(2) . .
C25 Si4 C20 Sn2 51.4(2) . .
C24 Si4 C20 Sn2 171.97(17) . .
C26 Si4 C20 Sn2' -77.41(19) . .
C25 Si4 C20 Sn2' 43.6(2) . .
C24 Si4 C20 Sn2' 164.11(16) . .
O1 Sn2 C20 Si3 42.1(2) . .
O3 Sn2 C20 Si3 150.29(13) . .
C3 Sn2 C20 Si3 -83.4(3) . .
O1 Sn2 C20 Si4 -95.6(2) . .
O3 Sn2 C20 Si4 12.7(2) . .
C3 Sn2 C20 Si4 139.0(2) . .
O1 Sn2 C20 Sn2' -25.6(10) . .
O3 Sn2 C20 Sn2' 82.6(11) . .
C3 Sn2 C20 Sn2' -151.1(12) . .
O3 Sn2' C20 Si3 159.11(13) . .
C3 Sn2' C20 Si3 -92.09(19) . .
Sn1' Sn2' C20 Si3 44.0(4) . .
Sn2' Sn2' C20 Si3 158.09(18) 2 .
Sn1' Sn2' C20 Si3 -103.3(4) 2 .
O3 Sn2' C20 Si4 27.24(19) . .
C3 Sn2' C20 Si4 136.04(17) . .
Sn1' Sn2' C20 Si4 -87.9(3) . .
Sn2' Sn2' C20 Si4 26.2(3) 2 .
Sn1' Sn2' C20 Si4 124.9(4) 2 .
O3 Sn2' C20 Sn2 -85.8(11) . .
C3 Sn2' C20 Sn2 23.0(10) . .
Sn1' Sn2' C20 Sn2 159.2(13) . .
Sn2' Sn2' C20 Sn2 -86.8(11) 2 .
Sn1' Sn2' C20 Sn2 11.9(9) 2 .
